data_4100034
_journal_name_full 'Journal of the American Chemical Society'
_journal_year 2005
_chemical_formula_moiety 'C17 H10 Cl F4 N3'
_chemical_formula_sum 'C17 H10 Cl F4 N3'
_chemical_formula_weight 367.73
_space_group_IT_number 2
_symmetry_cell_setting triclinic
_symmetry_space_group_name_Hall '-P 1'
_symmetry_space_group_name_H-M 'P -1'
_cell_angle_alpha 70.863(2)
_cell_angle_beta 78.833(2)
_cell_angle_gamma 75.604(2)
_cell_formula_units_Z 2
_cell_length_a 6.8075(7)
_cell_length_b 9.0631(10)
_cell_length_c 13.4888(15)
_cell_measurement_temperature 173(2)
_cell_volume 755.80(14)
_cod_depositor_comments
;
The following automatic conversions were performed:
'_symmetry_cell_setting' value 'Triclinic' changed to 'triclinic'
according to '/home/saulius/struct/CIF-dictionaries/cif_core.dic'
dictionary named 'cif_core.dic' version 2.4.1 from 2010-06-29.

Automatic conversion script
Id: cif_fix_enum 1527 2010-12-29 10:47:43Z saulius 
;
_cod_database_code 4100034

loop_
_symmetry_equiv_pos_as_xyz
'x, y, z'
'-x, -y, -z'

loop_
_atom_site_label
_atom_site_type_symbol
_atom_site_fract_x
_atom_site_fract_y
_atom_site_fract_z
_atom_site_U_iso_or_equiv
_atom_site_adp_type
_atom_site_occupancy
_atom_site_symmetry_multiplicity
_atom_site_calc_flag
_atom_site_refinement_flags
_atom_site_disorder_assembly
_atom_site_disorder_group
C1 C 0.10038(17) 0.94425(12) 0.66543(8) 0.0199(2) Uani 1 1 d . . .
C2 C 0.14707(16) 0.78217(12) 0.74341(8) 0.0190(2) Uani 1 1 d . . .
C3 C 0.21156(18) 0.63851(13) 0.70013(9) 0.0228(2) Uani 1 1 d . . .
C4 C 0.2536(2) 0.68185(14) 0.58106(9) 0.0267(2) Uani 1 1 d . . .
C5 C 0.36617(18) 0.82198(14) 0.55315(9) 0.0242(2) Uani 1 1 d . . .
C6 C 0.21066(18) 0.96348(13) 0.57025(9) 0.0230(2) Uani 1 1 d . . .
C7 C 0.50760(18) 0.76515(14) 0.64097(9) 0.0253(2) Uani 1 1 d . . .
C8 C 0.36995(17) 0.69101(13) 0.73698(9) 0.0226(2) Uani 1 1 d . . .
C9 C 0.03787(17) 0.75556(12) 0.85300(8) 0.0208(2) Uani 1 1 d . . .
C10 C 0.10078(19) 0.80428(14) 0.92690(9) 0.0267(2) Uani 1 1 d . . .
C11 C -0.0040(2) 0.78035(17) 1.02792(10) 0.0340(3) Uani 1 1 d . . .
C12 C -0.2231(2) 0.66557(16) 0.99106(10) 0.0323(3) Uani 1 1 d . . .
C13 C -0.12986(18) 0.68281(14) 0.88860(9) 0.0253(2) Uani 1 1 d . . .
C14 C -0.07305(17) 1.06620(13) 0.69142(8) 0.0203(2) Uani 1 1 d . . .
C15 C -0.07212(18) 1.22904(13) 0.66794(9) 0.0233(2) Uani 1 1 d . . .
C16 C -0.4025(2) 1.28115(16) 0.73543(11) 0.0344(3) Uani 1 1 d . . .
C17 C -0.4084(2) 1.12192(16) 0.76174(11) 0.0334(3) Uani 1 1 d . . .
Cl1 Cl 0.14770(5) 1.30390(4) 0.61111(3) 0.03648(11) Uani 1 1 d . . .
F1 F 0.26029(14) 0.87604(11) 0.90148(7) 0.0384(2) Uani 1 1 d . . .
F2 F 0.05850(18) 0.83000(13) 1.09735(7) 0.0529(3) Uani 1 1 d . . .
F3 F -0.38644(14) 0.59776(12) 1.02370(8) 0.0489(2) Uani 1 1 d . . .
F4 F -0.20468(12) 0.63075(10) 0.82508(6) 0.03563(19) Uani 1 1 d . . .
N1 N -0.16271(19) 0.71308(14) 1.06019(9) 0.0361(3) Uani 1 1 d . . .
N2 N -0.24591(16) 1.01524(12) 0.73963(8) 0.0272(2) Uani 1 1 d . . .
N3 N -0.23271(18) 1.33542(12) 0.68848(9) 0.0309(2) Uani 1 1 d . . .
H1 H 0.157(2) 0.5466(19) 0.7381(12) 0.025(4) Uiso 1 1 d . . .
H2 H 0.130(3) 0.711(2) 0.5490(13) 0.033(4) Uiso 1 1 d . . .
H3 H 0.341(3) 0.591(2) 0.5614(13) 0.035(4) Uiso 1 1 d . . .
H4 H 0.438(2) 0.8460(19) 0.4819(13) 0.029(4) Uiso 1 1 d . . .
H5 H 0.185(2) 1.0603(19) 0.5127(12) 0.026(4) Uiso 1 1 d . . .
H6 H 0.563(2) 0.8506(19) 0.6503(12) 0.029(4) Uiso 1 1 d . . .
H7 H 0.626(3) 0.685(2) 0.6255(13) 0.032(4) Uiso 1 1 d . . .
H8 H 0.420(2) 0.6317(18) 0.8015(12) 0.024(4) Uiso 1 1 d . . .
H16 H -0.512(3) 1.357(2) 0.7528(15) 0.042(5) Uiso 1 1 d . . .
H17 H -0.526(3) 1.086(2) 0.7949(14) 0.040(5) Uiso 1 1 d . . .

loop_
_atom_site_aniso_label
_atom_site_aniso_U_11
_atom_site_aniso_U_22
_atom_site_aniso_U_33
_atom_site_aniso_U_23
_atom_site_aniso_U_13
_atom_site_aniso_U_12
C1 0.0218(5) 0.0168(5) 0.0204(5) -0.0047(4) -0.0037(4) -0.0026(4)
C2 0.0204(5) 0.0173(5) 0.0180(5) -0.0048(4) -0.0011(4) -0.0030(4)
C3 0.0264(5) 0.0169(5) 0.0241(5) -0.0069(4) -0.0011(4) -0.0027(4)
C4 0.0327(6) 0.0240(5) 0.0248(5) -0.0116(4) -0.0020(5) -0.0036(5)
C5 0.0272(5) 0.0227(5) 0.0195(5) -0.0066(4) 0.0015(4) -0.0022(4)
C6 0.0256(5) 0.0196(5) 0.0212(5) -0.0039(4) -0.0030(4) -0.0026(4)
C7 0.0212(5) 0.0252(5) 0.0259(6) -0.0064(4) 0.0004(4) -0.0019(4)
C8 0.0213(5) 0.0212(5) 0.0216(5) -0.0039(4) -0.0027(4) -0.0009(4)
C9 0.0229(5) 0.0170(5) 0.0191(5) -0.0029(4) -0.0022(4) -0.0015(4)
C10 0.0306(6) 0.0256(6) 0.0243(6) -0.0074(4) -0.0026(4) -0.0071(5)
C11 0.0461(8) 0.0333(6) 0.0216(6) -0.0102(5) -0.0037(5) -0.0037(5)
C12 0.0296(6) 0.0277(6) 0.0294(6) 0.0009(5) 0.0046(5) -0.0061(5)
C13 0.0248(5) 0.0234(5) 0.0249(6) -0.0034(4) -0.0033(4) -0.0045(4)
C14 0.0226(5) 0.0187(5) 0.0180(5) -0.0044(4) -0.0033(4) -0.0021(4)
C15 0.0270(5) 0.0207(5) 0.0220(5) -0.0066(4) -0.0031(4) -0.0038(4)
C16 0.0292(6) 0.0285(6) 0.0381(7) -0.0106(5) -0.0001(5) 0.0057(5)
C17 0.0236(6) 0.0314(6) 0.0375(7) -0.0066(5) 0.0026(5) -0.0012(5)
Cl1 0.03501(18) 0.02704(17) 0.0499(2) -0.01458(14) 0.00435(14) -0.01365(13)
F1 0.0432(5) 0.0452(5) 0.0372(4) -0.0175(4) -0.0020(3) -0.0224(4)
F2 0.0754(7) 0.0641(6) 0.0290(4) -0.0245(4) -0.0072(4) -0.0161(5)
F3 0.0379(5) 0.0537(6) 0.0448(5) -0.0008(4) 0.0113(4) -0.0218(4)
F4 0.0313(4) 0.0429(5) 0.0378(4) -0.0115(3) -0.0054(3) -0.0163(3)
N1 0.0419(6) 0.0339(6) 0.0229(5) -0.0033(4) 0.0040(4) -0.0031(5)
N2 0.0236(5) 0.0234(5) 0.0306(5) -0.0051(4) -0.0008(4) -0.0032(4)
N3 0.0355(6) 0.0209(5) 0.0331(5) -0.0093(4) -0.0025(4) 0.0010(4)
